data_2242760
loop_
_publ_author_name
'Abad, Nadeem'
'Ramli, Youssef'
'H\"okelek, Tuncer'
'Sebbar, Nada Kheira'
'Mague, Joel T.'
'Essassi, El Mokhtar'

_publ_section_title
;
 Crystal structure and Hirshfeld surface analysis of
 1-[(1-butyl-1<i>H</i>-1,2,3-triazol-4-yl)methyl]-3-methylquinoxalin-2(1<i>H</i>)-one
;
_journal_coeditor_code XU5949
_journal_issue 12
_journal_name_full 'Acta Crystallographica Section E'
_journal_page_first 1815
_journal_page_last 1820
_journal_paper_doi 10.1107/S205698901801589X
_journal_volume 74
_journal_year 2018
_chemical_formula_iupac 'C16 H19 N5 O'
_chemical_formula_moiety 'C16 H19 N5 O'
_chemical_formula_sum 'C16 H19 N5 O'
_chemical_formula_weight 297.36
_chemical_name_systematic 1-[(1-Butyl-1<i>H</i>-1,2,3-triazol-4-yl)methyl]-3-methylquinoxalin-2(1<i>H</i>)-one
_space_group_crystal_system triclinic
_space_group_IT_number 2
_space_group_name_Hall '-P 1'
_space_group_name_H-M_alt 'P -1'
_symmetry_space_group_name_Hall '-P 1'
_symmetry_space_group_name_H-M 'P -1'
_atom_sites_solution_hydrogens difmap
_atom_sites_solution_primary direct
_atom_sites_solution_secondary difmap
_audit_creation_method SHELXL-2018/1
_cell_angle_alpha 103.054(2)
_cell_angle_beta 100.039(2)
_cell_angle_gamma 93.108(2)
_cell_formula_units_Z 2
_cell_length_a 5.3265(2)
_cell_length_b 9.9946(4)
_cell_length_c 14.5414(5)
_cell_measurement_reflns_used 3995
_cell_measurement_temperature 150(2)
_cell_measurement_theta_max 72.125
_cell_measurement_theta_min 3.179
_cell_volume 739.03(5)
_computing_cell_refinement
;
<i>SAINT</i> (Bruker, 2016)
;
_computing_data_collection
;
<i>APEX3</i> (Bruker, 2016)
;
_computing_data_reduction
;
<i>SAINT</i> (Bruker, 2016)
;
_computing_molecular_graphics
;
<i>DIAMOND</i> (Brandenburg & Putz, 2012)
;
_computing_publication_material
;
<i>SHELXTL</i> (Sheldrick, 2008)
;
_computing_structure_refinement
;
<i>SHELXL2018</i> (Sheldrick, 2015<i>b</i>)
;
_computing_structure_solution
;
<i>SHELXT</i> (Sheldrick, 2015<i>a</i>)
;
_diffrn_ambient_temperature 150(2)
_diffrn_detector_area_resol_mean 10.4167
_diffrn_measured_fraction_theta_full 0.967
_diffrn_measured_fraction_theta_max 0.945
_diffrn_measurement_device_type 'Bruker D8 VENTURE PHOTON 100 CMOS'
_diffrn_measurement_method '\w scans'
_diffrn_radiation_monochromator mirror
_diffrn_radiation_type CuK\a
_diffrn_radiation_wavelength 1.54178
_diffrn_reflns_av_R_equivalents 0.0304
_diffrn_reflns_av_unetI/netI 0.0376
_diffrn_reflns_limit_h_max 6
_diffrn_reflns_limit_h_min -6
_diffrn_reflns_limit_k_max 11
_diffrn_reflns_limit_k_min -12
_diffrn_reflns_limit_l_max 17
_diffrn_reflns_limit_l_min -16
_diffrn_reflns_number 5735
_diffrn_reflns_theta_full 68.000
_diffrn_reflns_theta_max 72.120
_diffrn_reflns_theta_min 3.179
_diffrn_source 'INCOATEC I\mS micro-focus source'
_exptl_absorpt_coefficient_mu 0.709
_exptl_absorpt_correction_T_max 0.97
_exptl_absorpt_correction_T_min 0.84
_exptl_absorpt_correction_type multi-scan
_exptl_absorpt_process_details
;
(<i>SADABS</i>; Krause <i>et al.</i>, 2015)
;
_exptl_crystal_colour colourless
_exptl_crystal_density_diffrn 1.336
_exptl_crystal_density_method 'not measured'
_exptl_crystal_description plate
_exptl_crystal_F_000 316
_exptl_crystal_size_max 0.251
_exptl_crystal_size_mid 0.208
_exptl_crystal_size_min 0.023
_refine_diff_density_max 0.248
_refine_diff_density_min -0.207
_refine_ls_extinction_coef 0.0091(10)
_refine_ls_extinction_expression Fc^*^=kFc[1+0.001xFc^2^\l^3^/sin(2\q)]^-1/4^
_refine_ls_extinction_method
;
<i>SHELXL2018</i> (Sheldrick, 2015<i>b</i>)
;
_refine_ls_goodness_of_fit_ref 1.071
_refine_ls_hydrogen_treatment refall
_refine_ls_matrix_type full
_refine_ls_number_parameters 276
_refine_ls_number_reflns 2764
_refine_ls_number_restraints 0
_refine_ls_restrained_S_all 1.071
_refine_ls_R_factor_all 0.0516
_refine_ls_R_factor_gt 0.0408
_refine_ls_shift/su_max 0.000
_refine_ls_shift/su_mean 0.000
_refine_ls_structure_factor_coef Fsqd
_refine_ls_weighting_details 'w=1/[\s^2^(Fo^2^)+(0.0403P)^2^+0.2108P] where P=(Fo^2^+2Fc^2^)/3'
_refine_ls_weighting_scheme calc
_refine_ls_wR_factor_gt 0.0926
_refine_ls_wR_factor_ref 0.0995
_reflns_number_gt 2281
_reflns_number_total 2764
_reflns_threshold_expression 'I > 2\s(I)'
_cod_data_source_file xu5949sup1.cif
_cod_data_source_block I
_cod_database_code 2242760
_shelx_space_group_comment
;
The symmetry employed for this shelxl refinement is uniquely defined
by the following loop, which should always be used as a source of
symmetry information in preference to the above space-group names.
They are only intended as comments.
;
_shelx_estimated_absorpt_t_min 0.842
_shelx_estimated_absorpt_t_max 0.984

loop_
_symmetry_equiv_pos_as_xyz
'x, y, z'
'-x, -y, -z'

loop_
_atom_site_type_symbol
_atom_site_label
_atom_site_fract_x
_atom_site_fract_y
_atom_site_fract_z
_atom_site_U_iso_or_equiv
_atom_site_adp_type
_atom_site_calc_flag
_atom_site_occupancy
O O1 0.1373(2) 0.25655(12) 0.71106(8) 0.0317(3) Uani d 1
N N1 0.6669(2) 0.43499(13) 0.88772(9) 0.0246(3) Uani d 1
N N2 0.4435(2) 0.41368(12) 0.69511(8) 0.0214(3) Uani d 1
N N3 0.4218(2) 0.10144(13) 0.42094(8) 0.0214(3) Uani d 1
N N4 0.6468(2) 0.17916(13) 0.43816(9) 0.0257(3) Uani d 1
N N5 0.6307(2) 0.29436(13) 0.50153(9) 0.0253(3) Uani d 1
C C1 0.6701(3) 0.49930(15) 0.73511(10) 0.0214(3) Uani d 1
C C2 0.7938(3) 0.57499(16) 0.68289(11) 0.0245(3) Uani d 1
H H2 0.722(3) 0.5669(19) 0.6158(13) 0.034(5) Uiso d 1
C C3 1.0190(3) 0.65725(16) 0.72646(12) 0.0282(4) Uani d 1
H H3 1.102(3) 0.7133(19) 0.6888(13) 0.032(5) Uiso d 1
C C4 1.1277(3) 0.66500(17) 0.82210(12) 0.0291(4) Uani d 1
H H4 1.280(4) 0.720(2) 0.8511(14) 0.039(5) Uiso d 1
C C5 1.0094(3) 0.59047(16) 0.87417(11) 0.0267(3) Uani d 1
H H5 1.084(3) 0.5905(18) 0.9413(13) 0.031(5) Uiso d 1
C C6 0.7797(3) 0.50745(15) 0.83176(10) 0.0227(3) Uani d 1
C C7 0.4566(3) 0.35724(15) 0.84935(10) 0.0234(3) Uani d 1
C C8 0.3301(3) 0.33717(15) 0.74734(10) 0.0231(3) Uani d 1
C C9 0.3266(3) 0.28202(18) 0.90846(12) 0.0302(4) Uani d 1
H H9A 0.422(4) 0.301(2) 0.9742(15) 0.046(6) Uiso d 1
H H9B 0.310(4) 0.182(2) 0.8803(15) 0.051(6) Uiso d 1
H H9C 0.153(4) 0.304(2) 0.9088(14) 0.048(6) Uiso d 1
C C10 0.3087(3) 0.40222(16) 0.59533(10) 0.0232(3) Uani d 1
H H10A 0.338(3) 0.4926(18) 0.5805(12) 0.025(4) Uiso d 1
H H10B 0.125(3) 0.3822(17) 0.5929(12) 0.028(4) Uiso d 1
C C11 0.3937(3) 0.28917(15) 0.52445(10) 0.0207(3) Uani d 1
C C12 0.2596(3) 0.16668(16) 0.47318(10) 0.0222(3) Uani d 1
H H12 0.088(4) 0.1281(19) 0.4678(13) 0.033(5) Uiso d 1
C C13 0.3800(3) -0.03351(16) 0.35173(11) 0.0265(3) Uani d 1
H H13A 0.551(3) -0.0671(18) 0.3519(12) 0.030(4) Uiso d 1
H H13B 0.280(4) -0.096(2) 0.3780(13) 0.036(5) Uiso d 1
C C14 0.2469(3) -0.02638(17) 0.25207(11) 0.0262(3) Uani d 1
H H14A 0.210(3) -0.123(2) 0.2122(13) 0.034(5) Uiso d 1
H H14B 0.078(3) 0.0099(18) 0.2559(12) 0.031(5) Uiso d 1
C C15 0.3969(3) 0.05954(18) 0.20269(11) 0.0293(4) Uani d 1
H H15A 0.570(4) 0.0313(19) 0.2062(13) 0.037(5) Uiso d 1
H H15B 0.412(3) 0.160(2) 0.2368(13) 0.035(5) Uiso d 1
C C16 0.2667(4) 0.0438(2) 0.09843(13) 0.0420(5) Uani d 1
H H16A 0.248(4) -0.057(2) 0.0616(15) 0.047(6) Uiso d 1
H H16B 0.360(5) 0.095(3) 0.0645(17) 0.067(7) Uiso d 1
H H16C 0.092(5) 0.071(3) 0.0943(17) 0.068(7) Uiso d 1

loop_
_atom_site_aniso_label
_atom_site_aniso_U_11
_atom_site_aniso_U_22
_atom_site_aniso_U_33
_atom_site_aniso_U_12
_atom_site_aniso_U_13
_atom_site_aniso_U_23
O1 0.0292(6) 0.0338(7) 0.0292(6) -0.0076(5) 0.0029(5) 0.0062(5)
N1 0.0267(7) 0.0249(7) 0.0226(6) 0.0033(5) 0.0053(5) 0.0059(5)
N2 0.0216(6) 0.0233(7) 0.0191(6) 0.0024(5) 0.0035(5) 0.0048(5)
N3 0.0177(6) 0.0237(7) 0.0215(6) 0.0004(5) 0.0013(4) 0.0051(5)
N4 0.0193(6) 0.0290(7) 0.0255(6) -0.0012(5) 0.0031(5) 0.0017(5)
N5 0.0212(6) 0.0286(7) 0.0246(6) -0.0006(5) 0.0054(5) 0.0030(5)
C1 0.0205(7) 0.0208(7) 0.0227(7) 0.0034(5) 0.0055(5) 0.0032(6)
C2 0.0273(8) 0.0238(8) 0.0240(8) 0.0050(6) 0.0063(6) 0.0071(6)
C3 0.0287(8) 0.0261(8) 0.0326(8) 0.0015(6) 0.0113(6) 0.0090(7)
C4 0.0234(8) 0.0284(8) 0.0330(8) -0.0026(6) 0.0049(6) 0.0038(7)
C5 0.0252(8) 0.0291(8) 0.0234(8) 0.0019(6) 0.0026(6) 0.0029(6)
C6 0.0232(7) 0.0224(8) 0.0229(7) 0.0030(6) 0.0062(6) 0.0046(6)
C7 0.0265(8) 0.0209(8) 0.0236(7) 0.0042(6) 0.0067(6) 0.0054(6)
C8 0.0235(7) 0.0227(8) 0.0239(7) 0.0033(6) 0.0068(6) 0.0052(6)
C9 0.0348(9) 0.0297(9) 0.0268(8) -0.0017(7) 0.0071(7) 0.0084(7)
C10 0.0219(7) 0.0264(8) 0.0208(7) 0.0037(6) 0.0021(6) 0.0057(6)
C11 0.0182(7) 0.0260(8) 0.0194(7) 0.0025(5) 0.0027(5) 0.0091(6)
C12 0.0164(7) 0.0282(8) 0.0226(7) 0.0004(6) 0.0037(5) 0.0077(6)
C13 0.0294(8) 0.0205(8) 0.0269(8) 0.0011(6) 0.0024(6) 0.0029(6)
C14 0.0235(8) 0.0261(8) 0.0251(8) -0.0013(6) 0.0007(6) 0.0021(6)
C15 0.0307(9) 0.0296(9) 0.0263(8) -0.0005(7) 0.0050(6) 0.0049(7)
C16 0.0528(12) 0.0436(12) 0.0286(9) -0.0001(9) 0.0044(8) 0.0101(8)

loop_
_atom_type_symbol
_atom_type_description
_atom_type_scat_dispersion_real
_atom_type_scat_dispersion_imag
_atom_type_scat_source
C C 0.0181 0.0091 'International Tables Vol C Tables 4.2.6.8 and 6.1.1.4'
H H 0.0000 0.0000 'International Tables Vol C Tables 4.2.6.8 and 6.1.1.4'
N N 0.0311 0.0180 'International Tables Vol C Tables 4.2.6.8 and 6.1.1.4'
O O 0.0492 0.0322 'International Tables Vol C Tables 4.2.6.8 and 6.1.1.4'

loop_
_geom_angle_atom_site_label_1
_geom_angle_atom_site_label_2
_geom_angle_atom_site_label_3
_geom_angle
C7 N1 C6 118.81(13)
C8 N2 C1 121.65(12)
C8 N2 C10 116.29(12)
C1 N2 C10 122.04(12)
N4 N3 C12 110.55(12)
N4 N3 C13 120.31(12)
C12 N3 C13 129.14(13)
N5 N4 N3 107.55(11)
N4 N5 C11 108.38(12)
N2 C1 C2 122.89(13)
N2 C1 C6 118.01(13)
C2 C1 C6 119.10(14)
C3 C2 C1 120.11(14)
C3 C2 H2 120.6(11)
C1 C2 H2 119.3(11)
C2 C3 C4 120.75(15)
C2 C3 H3 119.2(10)
C4 C3 H3 120.0(10)
C5 C4 C3 119.81(15)
C5 C4 H4 119.6(12)
C3 C4 H4 120.6(12)
C4 C5 C6 120.42(14)
C4 C5 H5 122.2(11)
C6 C5 H5 117.3(11)
N1 C6 C5 118.15(13)
N1 C6 C1 122.05(13)
C5 C6 C1 119.80(14)
N1 C7 C8 123.58(14)
N1 C7 C9 120.01(13)
C8 C7 C9 116.41(13)
O1 C8 N2 121.86(13)
O1 C8 C7 122.32(14)
N2 C8 C7 115.82(13)
C7 C9 H9A 111.1(12)
C7 C9 H9B 110.3(12)
H9A C9 H9B 109.1(17)
C7 C9 H9C 112.1(12)
H9A C9 H9C 109.6(16)
H9B C9 H9C 104.4(17)
N2 C10 C11 112.53(12)
N2 C10 H10A 107.5(10)
C11 C10 H10A 111.5(10)
N2 C10 H10B 107.9(10)
C11 C10 H10B 108.4(10)
H10A C10 H10B 108.9(14)
N5 C11 C12 108.52(13)
N5 C11 C10 123.12(13)
C12 C11 C10 128.37(13)
N3 C12 C11 105.01(13)
N3 C12 H12 121.9(11)
C11 C12 H12 133.1(11)
N3 C13 C14 112.79(13)
N3 C13 H13A 105.8(10)
C14 C13 H13A 112.3(10)
N3 C13 H13B 107.0(11)
C14 C13 H13B 111.2(11)
H13A C13 H13B 107.3(15)
C15 C14 C13 114.99(13)
C15 C14 H14A 109.5(10)
C13 C14 H14A 107.1(10)
C15 C14 H14B 109.1(10)
C13 C14 H14B 109.3(10)
H14A C14 H14B 106.5(14)
C14 C15 C16 111.11(14)
C14 C15 H15A 109.0(11)
C16 C15 H15A 110.5(11)
C14 C15 H15B 110.4(10)
C16 C15 H15B 108.5(10)
H15A C15 H15B 107.3(15)
C15 C16 H16A 110.7(12)
C15 C16 H16B 113.1(14)
H16A C16 H16B 106.6(17)
C15 C16 H16C 111.0(14)
H16A C16 H16C 105.7(18)
H16B C16 H16C 109(2)

loop_
_geom_bond_atom_site_label_1
_geom_bond_atom_site_label_2
_geom_bond_distance
O1 C8 1.2292(18)
N1 C7 1.2891(19)
N1 C6 1.3917(19)
N2 C8 1.3780(19)
N2 C1 1.3951(18)
N2 C10 1.4787(17)
N3 N4 1.3451(17)
N3 C12 1.3471(18)
N3 C13 1.4690(19)
N4 N5 1.3196(18)
N5 C11 1.3617(18)
C1 C2 1.401(2)
C1 C6 1.407(2)
C2 C3 1.382(2)
C2 H2 0.966(18)
C3 C4 1.393(2)
C3 H3 1.003(19)
C4 C5 1.377(2)
C4 H4 0.93(2)
C5 C6 1.401(2)
C5 H5 0.988(18)
C7 C8 1.482(2)
C7 C9 1.492(2)
C9 H9A 0.97(2)
C9 H9B 0.98(2)
C9 H9C 0.96(2)
C10 C11 1.495(2)
C10 H10A 0.986(18)
C10 H10B 0.982(18)
C11 C12 1.368(2)
C12 H12 0.954(19)
C13 C14 1.517(2)
C13 H13A 0.986(18)
C13 H13B 0.98(2)
C14 C15 1.515(2)
C14 H14A 0.996(19)
C14 H14B 0.992(18)
C15 C16 1.522(2)
C15 H15A 0.977(19)
C15 H15B 1.005(19)
C16 H16A 1.02(2)
C16 H16B 0.96(3)
C16 H16C 0.98(3)

loop_
_geom_contact_atom_site_label_1
_geom_contact_atom_site_label_2
_geom_contact_distance
_geom_contact_site_symmetry_2
_geom_contact_publ_flag
O1 C11 3.3134(19) . yes
O1 C13 3.306(2) 2_556 yes
O1 C14 3.193(2) 2_556 yes
O1 H10B 2.341(17) . yes
O1 H9B 2.75(2) . yes
O1 H9C 2.79(2) . yes
O1 H13A 2.696(17) 2_656 yes
O1 H13B 2.62(2) 2_556 yes
O1 H14A 2.752(18) 2_556 yes
N1 N2 2.8013(17) . yes
N2 C3 3.421(2) 1_455 yes
N2 N5 3.1514(17) . yes
N4 C15 3.364(2) . yes
N4 C12 3.228(2) 1_655 yes
N5 C2 3.343(2) . yes
N1 H5 2.680(18) 2_767 yes
N3 H15B 2.860(19) . yes
N4 H12 2.42(2) 1_655 yes
N4 H13B 2.944(19) 2_656 yes
N4 H15B 2.936(18) . yes
N4 H3 2.821(18) 2_766 yes
N5 H2 2.819(19) . yes
N5 H10B 2.733(17) 1_655 yes
N5 H2 2.932(18) 2_666 yes
N5 H10A 2.676(18) 2_666 yes
N5 H13B 2.93(2) 2_656 yes
C2 C10 3.586(2) 1_655 yes
C2 C11 3.559(2) . yes
C2 C11 3.589(2) 2_666 yes
C3 C10 3.431(2) 1_655 yes
C4 C8 3.502(2) 1_655 yes
C5 C8 3.491(2) 1_655 yes
C5 C7 3.429(2) 1_655 yes
C11 C13 3.589(2) 2_656 yes
C12 C13 3.470(2) 2_656 yes
C16 C16 3.577(3) 2_555 yes
C2 H15B 2.991(19) 2_666 yes
C2 H10A 2.600(17) . yes
C2 H10B 2.928(17) 1_655 yes
C3 H15B 3.055(18) 2_666 no
C4 H16C 3.03(3) 2_666 no
C7 H14A 3.081(19) 2_656 no
C8 H13A 2.918(18) 2_656 yes
C10 H2 2.608(18) . yes
C11 H2 2.755(19) 2_666 yes
C11 H13B 3.08(2) 2_656 no
C11 H2 3.086(19) . no
C12 H13A 2.973(17) 2_656 yes
C15 H4 3.04(2) 2_766 no
C15 H9B 3.08(2) 2_656 no
C16 H16C 3.04(2) 2_555 no
H2 H10A 2.07(2) . yes
H4 H16B 2.52(3) 2_766 yes
H9B H15A 2.40(3) 2_656 yes
H13A H15A 2.54(3) . yes
H14A H16A 2.46(3) . yes
H14B H16C 2.57(3) . yes
H15A H13A 2.54(3) . yes
H15A H9B 2.40(3) 2_656 yes

loop_
_geom_hbond_atom_site_label_D
_geom_hbond_atom_site_label_H
_geom_hbond_atom_site_label_A
_geom_hbond_site_symmetry_A
_geom_hbond_distance_DH
_geom_hbond_distance_HA
_geom_hbond_distance_DA
_geom_hbond_angle_DHA
_geom_hbond_publ_flag
C12 H12 N4 1_455 0.954(19) 2.419(19) 3.2282(19) 142.4(15) yes
C2 H2 Cg1 2_666 0.966(18) 2.986(19) 3.6420(10) 126.3(14) yes

loop_
_geom_torsion_atom_site_label_1
_geom_torsion_atom_site_label_2
_geom_torsion_atom_site_label_3
_geom_torsion_atom_site_label_4
_geom_torsion
C12 N3 N4 N5 0.11(16)
C13 N3 N4 N5 179.17(12)
N3 N4 N5 C11 0.03(15)
C8 N2 C1 C2 178.01(13)
C10 N2 C1 C2 -3.4(2)
C8 N2 C1 C6 -1.0(2)
C10 N2 C1 C6 177.67(13)
N2 C1 C2 C3 -179.52(13)
C6 C1 C2 C3 -0.6(2)
C1 C2 C3 C4 0.7(2)
C2 C3 C4 C5 -0.3(2)
C3 C4 C5 C6 -0.3(2)
C7 N1 C6 C5 -179.41(14)
C7 N1 C6 C1 0.5(2)
C4 C5 C6 N1 -179.55(14)
C4 C5 C6 C1 0.5(2)
N2 C1 C6 N1 -1.0(2)
C2 C1 C6 N1 180.00(13)
N2 C1 C6 C5 178.96(13)
C2 C1 C6 C5 0.0(2)
C6 N1 C7 C8 1.8(2)
C6 N1 C7 C9 -177.94(14)
C1 N2 C8 O1 -176.40(13)
C10 N2 C8 O1 4.9(2)
C1 N2 C8 C7 2.99(19)
C10 N2 C8 C7 -175.71(12)
N1 C7 C8 O1 175.85(14)
C9 C7 C8 O1 -4.4(2)
N1 C7 C8 N2 -3.5(2)
C9 C7 C8 N2 176.18(13)
C8 N2 C10 C11 -90.45(15)
C1 N2 C10 C11 90.85(16)
N4 N5 C11 C12 -0.15(16)
N4 N5 C11 C10 179.35(13)
N2 C10 C11 N5 -69.14(18)
N2 C10 C11 C12 110.25(16)
N4 N3 C12 C11 -0.20(15)
C13 N3 C12 C11 -179.15(13)
N5 C11 C12 N3 0.22(16)
C10 C11 C12 N3 -179.25(13)
N4 N3 C13 C14 -95.26(16)
C12 N3 C13 C14 83.59(19)
N3 C13 C14 C15 63.83(18)
C13 C14 C15 C16 171.75(15)

_cod_database_fobs_code 2242760
